data_7235560
loop_
_publ_author_name
'Yasmin, Nasima'
'Ghosh, Munmun'
'Ray, Jayanta K.'

_publ_section_title
;
 P4S10 and Na2S-mediated novel annulation routes to c-fused thiophenes
;
_journal_issue 38
_journal_name_full 'RSC Advances'
_journal_page_first 19932
_journal_paper_doi 10.1039/c4ra01639d
_journal_volume 4
_journal_year 2014
_chemical_formula_sum 'C11 H10 O2 S'
_chemical_formula_weight 206.25
_space_group_IT_number 19
_space_group_name_Hall 'P 2ac 2ab'
_space_group_name_H-M_alt 'P 21 21 21'
_symmetry_cell_setting orthorhombic
_symmetry_space_group_name_H-M 'P 21 21 21'
_atom_sites_solution_hydrogens geom
_atom_sites_solution_primary direct
_atom_sites_solution_secondary difmap
_audit_creation_method SHELXL-97
_cell_angle_alpha 90.000(5)
_cell_angle_beta 90.000(5)
_cell_angle_gamma 90.000(5)
_cell_formula_units_Z 4
_cell_length_a 5.361(5)
_cell_length_b 11.911(5)
_cell_length_c 15.763(5)
_cell_measurement_temperature 293(2)
_cell_volume 1006.5(11)
_computing_structure_refinement 'SHELXL-97 (Sheldrick, 2008)'
_diffrn_ambient_temperature 293(2)
_diffrn_measured_fraction_theta_full 1.000
_diffrn_measured_fraction_theta_max 1.000
_diffrn_radiation_monochromator graphite
_diffrn_radiation_source 'fine-focus sealed tube'
_diffrn_radiation_type MoK\a
_diffrn_radiation_wavelength 0.71073
_diffrn_reflns_av_R_equivalents 0.0462
_diffrn_reflns_av_sigmaI/netI 0.0310
_diffrn_reflns_limit_h_max 6
_diffrn_reflns_limit_h_min -6
_diffrn_reflns_limit_k_max 13
_diffrn_reflns_limit_k_min -14
_diffrn_reflns_limit_l_max 18
_diffrn_reflns_limit_l_min -18
_diffrn_reflns_number 11982
_diffrn_reflns_theta_full 24.99
_diffrn_reflns_theta_max 24.99
_diffrn_reflns_theta_min 2.14
_exptl_absorpt_coefficient_mu 0.290
_exptl_absorpt_correction_type none
_exptl_crystal_density_diffrn 1.361
_exptl_crystal_density_method 'not measured'
_exptl_crystal_F_000 432
_exptl_crystal_size_max 0.15
_exptl_crystal_size_mid 0.14
_exptl_crystal_size_min 0.11
_refine_diff_density_max 0.319
_refine_diff_density_min -0.392
_refine_diff_density_rms 0.049
_refine_ls_abs_structure_details 'Flack H D (1983), Acta Cryst. A39, 876-881'
_refine_ls_abs_structure_Flack 0.06(19)
_refine_ls_extinction_method none
_refine_ls_goodness_of_fit_ref 1.074
_refine_ls_hydrogen_treatment constr
_refine_ls_matrix_type full
_refine_ls_number_parameters 127
_refine_ls_number_reflns 1777
_refine_ls_number_restraints 0
_refine_ls_restrained_S_all 1.074
_refine_ls_R_factor_all 0.0677
_refine_ls_R_factor_gt 0.0490
_refine_ls_shift/su_max 0.000
_refine_ls_shift/su_mean 0.000
_refine_ls_structure_factor_coef Fsqd
_refine_ls_weighting_details 'calc w=1/[\s^2^(Fo^2^)+(0.0898P)^2^+0.1235P] where P=(Fo^2^+2Fc^2^)/3'
_refine_ls_weighting_scheme calc
_refine_ls_wR_factor_gt 0.1340
_refine_ls_wR_factor_ref 0.1460
_reflns_number_gt 1400
_reflns_number_total 1777
_reflns_threshold_expression >2\s(I)
_cod_data_source_file c4ra01639d2.cif
_cod_data_source_block jkrmg45og
_cod_depositor_comments
;
The following automatic conversions were performed:

data item '_symmetry_cell_setting' value 'Orthorhombic' was changed
to 'orthorhombic' in accordance with the
/home/saulius/struct/COD-crude-data/automatic-downloads/DataCite-retrospective/RSC/depositions/lib/dictionaries/cif_core.dic
dictionary named 'cif_core.dic' version 2.4.2 last updated on
2011-04-26.

Automatic conversion script
Id: cif_fix_values 6909 2019-04-08 15:41:33Z antanas 
;
_cod_original_sg_symbol_H-M 'P2(1)2(1)2(1) '
_cod_database_code 7235560

loop_
_symmetry_equiv_pos_as_xyz
'x, y, z'
'-x+1/2, -y, z+1/2'
'x+1/2, -y+1/2, -z'
'-x, y+1/2, -z+1/2'

loop_
_atom_site_label
_atom_site_type_symbol
_atom_site_fract_x
_atom_site_fract_y
_atom_site_fract_z
_atom_site_U_iso_or_equiv
_atom_site_adp_type
_atom_site_occupancy
_atom_site_symmetry_multiplicity
_atom_site_calc_flag
_atom_site_refinement_flags
C1 C 0.5058(8) 0.3485(3) 0.8062(3) 0.0674(12) Uani 1 1 d .
H1 H 0.6121 0.4094 0.8137 0.081 Uiso 1 1 calc R
C2 C 0.5100(7) 0.2397(3) 0.8544(2) 0.0554(10) Uani 1 1 d .
C3 C 0.6760(9) 0.2142(4) 0.9192(3) 0.0702(12) Uani 1 1 d .
H3 H 0.7942 0.2666 0.9365 0.084 Uiso 1 1 calc R
C4 C 0.6638(10) 0.1109(4) 0.9573(3) 0.0762(13) Uani 1 1 d .
H4 H 0.7740 0.0935 1.0010 0.091 Uiso 1 1 calc R
C5 C 0.4899(9) 0.0326(3) 0.9317(3) 0.0671(12) Uani 1 1 d .
H5 H 0.4851 -0.0375 0.9577 0.080 Uiso 1 1 calc R
C6 C 0.3229(8) 0.0575(3) 0.8676(2) 0.0564(10) Uani 1 1 d .
H6 H 0.2041 0.0051 0.8509 0.068 Uiso 1 1 calc R
C7 C 0.3351(7) 0.1611(3) 0.8289(2) 0.0499(9) Uani 1 1 d .
C8 C 0.1730(7) 0.2000(3) 0.7588(2) 0.0466(9) Uani 1 1 d .
C9 C -0.0071(7) 0.1389(3) 0.7217(2) 0.0513(9) Uani 1 1 d .
H9A H -0.1215 0.1165 0.7663 0.062 Uiso 1 1 calc R
H9B H 0.0712 0.0708 0.7011 0.062 Uiso 1 1 calc R
C10 C -0.1574(7) 0.1824(3) 0.6530(2) 0.0525(9) Uani 1 1 d .
C11 C -0.4831(10) 0.1421(4) 0.5569(3) 0.0749(13) Uani 1 1 d .
H11A H -0.5918 0.0816 0.5411 0.112 Uiso 1 1 calc R
H11B H -0.3849 0.1641 0.5088 0.112 Uiso 1 1 calc R
H11C H -0.5810 0.2048 0.5759 0.112 Uiso 1 1 calc R
O1 O -0.1436(6) 0.2756(2) 0.62392(17) 0.0660(8) Uani 1 1 d .
O2 O -0.3213(6) 0.1060(2) 0.62414(17) 0.0660(8) Uani 1 1 d .
S1 S 0.25112(19) 0.33733(7) 0.73028(6) 0.0626(3) Uani 1 1 d .

loop_
_atom_site_aniso_label
_atom_site_aniso_U_11
_atom_site_aniso_U_22
_atom_site_aniso_U_33
_atom_site_aniso_U_23
_atom_site_aniso_U_13
_atom_site_aniso_U_12
C1 0.070(3) 0.047(2) 0.085(3) -0.0122(19) 0.000(2) -0.014(2)
C2 0.047(2) 0.057(2) 0.062(2) -0.0161(17) 0.012(2) 0.0012(19)
C3 0.056(3) 0.082(3) 0.073(3) -0.021(2) -0.005(2) 0.000(2)
C4 0.073(3) 0.088(3) 0.068(3) -0.008(2) -0.008(2) 0.019(3)
C5 0.069(3) 0.063(2) 0.069(2) 0.006(2) 0.003(2) 0.015(2)
C6 0.055(3) 0.0493(19) 0.064(2) -0.0055(17) 0.000(2) 0.0044(18)
C7 0.048(2) 0.0519(19) 0.0497(18) -0.0080(17) 0.0065(16) 0.0064(19)
C8 0.047(2) 0.0396(16) 0.0531(19) -0.0024(14) 0.0098(17) 0.0042(14)
C9 0.052(2) 0.0484(19) 0.0536(19) 0.0049(15) 0.0059(19) 0.0017(16)
C10 0.054(2) 0.052(2) 0.0522(19) 0.0018(16) 0.0091(18) 0.0060(17)
C11 0.077(3) 0.077(3) 0.071(3) -0.002(2) -0.021(3) 0.010(3)
O1 0.0745(19) 0.0537(15) 0.0699(17) 0.0130(14) -0.0036(15) -0.0002(14)
O2 0.068(2) 0.0606(15) 0.0690(16) 0.0074(14) -0.0236(15) -0.0067(15)
S1 0.0656(7) 0.0428(5) 0.0795(6) 0.0038(4) 0.0035(6) -0.0045(5)

loop_
_atom_type_symbol
_atom_type_description
_atom_type_scat_dispersion_real
_atom_type_scat_dispersion_imag
_atom_type_scat_source
C C 0.0033 0.0016 'International Tables Vol C Tables 4.2.6.8 and 6.1.1.4'
H H 0.0000 0.0000 'International Tables Vol C Tables 4.2.6.8 and 6.1.1.4'
O O 0.0106 0.0060 'International Tables Vol C Tables 4.2.6.8 and 6.1.1.4'
S S 0.1246 0.1234 'International Tables Vol C Tables 4.2.6.8 and 6.1.1.4'

loop_
_geom_angle_atom_site_label_1
_geom_angle_atom_site_label_2
_geom_angle_atom_site_label_3
_geom_angle
C2 C1 S1 106.3(3)
C2 C1 H1 126.8
S1 C1 H1 126.8
C7 C2 C3 120.0(4)
C7 C2 C1 115.3(4)
C3 C2 C1 124.8(4)
C4 C3 C2 119.3(4)
C4 C3 H3 120.4
C2 C3 H3 120.4
C3 C4 C5 120.7(4)
C3 C4 H4 119.6
C5 C4 H4 119.6
C4 C5 C6 120.4(4)
C4 C5 H5 119.8
C6 C5 H5 119.8
C7 C6 C5 119.0(4)
C7 C6 H6 120.5
C5 C6 H6 120.5
C6 C7 C2 120.6(4)
C6 C7 C8 125.7(3)
C2 C7 C8 113.7(3)
C9 C8 C7 125.3(3)
C9 C8 S1 124.6(3)
C7 C8 S1 110.1(3)
C8 C9 C10 122.2(3)
C8 C9 H9A 106.8
C10 C9 H9A 106.8
C8 C9 H9B 106.8
C10 C9 H9B 106.8
H9A C9 H9B 106.6
O1 C10 O2 122.4(4)
O1 C10 C9 125.5(4)
O2 C10 C9 112.1(3)
O2 C11 H11A 109.5
O2 C11 H11B 109.5
H11A C11 H11B 109.5
O2 C11 H11C 109.5
H11A C11 H11C 109.5
H11B C11 H11C 109.5
C10 O2 C11 116.3(3)
C8 S1 C1 94.51(18)

loop_
_geom_bond_atom_site_label_1
_geom_bond_atom_site_label_2
_geom_bond_distance
C1 C2 1.501(6)
C1 S1 1.821(4)
C1 H1 0.9300
C2 C7 1.385(5)
C2 C3 1.388(6)
C3 C4 1.370(6)
C3 H3 0.9300
C4 C5 1.380(6)
C4 H4 0.9300
C5 C6 1.382(6)
C5 H5 0.9300
C6 C7 1.379(5)
C6 H6 0.9300
C7 C8 1.480(5)
C8 C9 1.343(5)
C8 S1 1.748(3)
C9 C10 1.446(5)
C9 H9A 0.9700
C9 H9B 0.9700
C10 O1 1.204(4)
C10 O2 1.344(5)
C11 O2 1.435(5)
C11 H11A 0.9600
C11 H11B 0.9600
C11 H11C 0.9600

loop_
_geom_torsion_atom_site_label_1
_geom_torsion_atom_site_label_2
_geom_torsion_atom_site_label_3
_geom_torsion_atom_site_label_4
_geom_torsion
S1 C1 C2 C7 1.9(4)
S1 C1 C2 C3 -179.4(3)
C7 C2 C3 C4 -0.1(6)
C1 C2 C3 C4 -178.8(4)
C2 C3 C4 C5 0.3(6)
C3 C4 C5 C6 -0.7(7)
C4 C5 C6 C7 0.9(6)
C5 C6 C7 C2 -0.7(5)
C5 C6 C7 C8 179.0(3)
C3 C2 C7 C6 0.3(5)
C1 C2 C7 C6 179.1(3)
C3 C2 C7 C8 -179.5(3)
C1 C2 C7 C8 -0.7(4)
C6 C7 C8 C9 -1.2(6)
C2 C7 C8 C9 178.6(3)
C6 C7 C8 S1 179.2(3)
C2 C7 C8 S1 -1.0(4)
C7 C8 C9 C10 -179.6(3)
S1 C8 C9 C10 -0.1(5)
C8 C9 C10 O1 -2.1(6)
C8 C9 C10 O2 178.3(3)
O1 C10 O2 C11 -0.8(5)
C9 C10 O2 C11 178.7(3)
C9 C8 S1 C1 -177.8(3)
C7 C8 S1 C1 1.8(3)
C2 C1 S1 C8 -2.1(3)
